data_7211820
loop_
_publ_author_name
'Hu, Mi-Xia'
'Chen, Ya-Guang'
'Zhang, Chun-Jing'
'Kong, Qing-Jiao'

_publ_section_title
;
 High-dimensional frameworks dependent on coordination mode of ligand
 controlled by acidity of reaction solution. Syntheses, structures,
 magnetic and fluorescence properties of eight new compounds
;
_journal_issue 5
_journal_name_full CrystEngComm
_journal_page_first 1454
_journal_paper_doi 10.1039/b915118d
_journal_volume 12
_journal_year 2010
_chemical_formula_sum 'C14 H16 N2 Nd2 O44 W6'
_chemical_formula_weight 2307.81
_chemical_name_systematic
;
?
;
_space_group_IT_number 2
_symmetry_cell_setting triclinic
_symmetry_space_group_name_Hall '-P 1'
_symmetry_space_group_name_H-M 'P -1'
_atom_sites_solution_hydrogens geom
_atom_sites_solution_primary direct
_atom_sites_solution_secondary difmap
_audit_creation_method SHELXL-97
_cell_angle_alpha 69.947(5)
_cell_angle_beta 72.674(5)
_cell_angle_gamma 86.799(5)
_cell_formula_units_Z 2
_cell_length_a 11.616(5)
_cell_length_b 14.300(5)
_cell_length_c 15.954(5)
_cell_measurement_reflns_used 24
_cell_measurement_temperature 293(2)
_cell_measurement_theta_max 14
_cell_measurement_theta_min 7
_cell_volume 2373.3(15)
_computing_cell_refinement 'Bruker SMART'
_computing_data_collection 'Bruker SMART'
_computing_data_reduction 'Bruker SAINT'
_computing_structure_refinement 'SHELXL-97 (Sheldrick, 1997)'
_computing_structure_solution 'SHELXS-97 (Sheldrick, 1990)'
_diffrn_ambient_temperature 293(2)
_diffrn_measured_fraction_theta_full 0.982
_diffrn_measured_fraction_theta_max 0.982
_diffrn_measurement_device_type 'CCD area detector'
_diffrn_measurement_method 'phi and omega scans'
_diffrn_radiation_monochromator graphite
_diffrn_radiation_source 'fine-focus sealed tube'
_diffrn_radiation_type MoK\a
_diffrn_radiation_wavelength 0.71069
_diffrn_reflns_av_R_equivalents 0.0408
_diffrn_reflns_av_sigmaI/netI 0.0902
_diffrn_reflns_limit_h_max 14
_diffrn_reflns_limit_h_min -14
_diffrn_reflns_limit_k_max 17
_diffrn_reflns_limit_k_min -17
_diffrn_reflns_limit_l_max 9
_diffrn_reflns_limit_l_min -19
_diffrn_reflns_number 12855
_diffrn_reflns_theta_full 25.75
_diffrn_reflns_theta_max 25.75
_diffrn_reflns_theta_min 1.84
_diffrn_standards_decay_% none
_diffrn_standards_number o
_exptl_absorpt_coefficient_mu 16.74
_exptl_absorpt_correction_T_max 0.184
_exptl_absorpt_correction_T_min 0.124
_exptl_absorpt_correction_type empirical
_exptl_crystal_colour pink
_exptl_crystal_density_diffrn 3.230
_exptl_crystal_density_method 'not measured'
_exptl_crystal_description strip
_exptl_crystal_F_000 2060
_exptl_crystal_size_max 0.133
_exptl_crystal_size_mid 0.113
_exptl_crystal_size_min 0.101
_refine_diff_density_max 3.527
_refine_diff_density_min -2.874
_refine_diff_density_rms 0.430
_refine_ls_extinction_coef 0.00063(6)
_refine_ls_extinction_expression Fc^*^=kFc[1+0.001xFc^2^\l^3^/sin(2\q)]^-1/4^
_refine_ls_extinction_method SHELXL
_refine_ls_goodness_of_fit_ref 1.153
_refine_ls_hydrogen_treatment refall
_refine_ls_matrix_type full
_refine_ls_number_parameters 669
_refine_ls_number_reflns 8928
_refine_ls_number_restraints 138
_refine_ls_restrained_S_all 1.144
_refine_ls_R_factor_all 0.1086
_refine_ls_R_factor_gt 0.0848
_refine_ls_shift/su_max 0.000
_refine_ls_shift/su_mean 0.000
_refine_ls_structure_factor_coef Fsqd
_refine_ls_weighting_details 'calc w=1/[\s^2^(Fo^2^)+(0.0099P)^2^+223.9097P] where P=(Fo^2^+2Fc^2^)/3'
_refine_ls_weighting_scheme calc
_refine_ls_wR_factor_gt 0.1695
_refine_ls_wR_factor_ref 0.1777
_reflns_number_gt 6946
_reflns_number_total 9090
_reflns_threshold_expression >2sigma(I)
_cod_data_source_file b915118d.txt
_cod_data_source_block 4
_cod_original_sg_symbol_H-M P-1
_cod_database_code 7211820

loop_
_symmetry_equiv_pos_as_xyz
'x, y, z'
'-x, -y, -z'

loop_
_atom_site_label
_atom_site_type_symbol
_atom_site_fract_x
_atom_site_fract_y
_atom_site_fract_z
_atom_site_U_iso_or_equiv
_atom_site_adp_type
_atom_site_occupancy
_atom_site_symmetry_multiplicity
_atom_site_calc_flag
_atom_site_refinement_flags
W1 W -0.21614(9) 0.90705(7) -0.06468(7) 0.0255(3) Uani 1 1 d .
W2 W 0.08778(10) 0.89094(7) -0.17263(7) 0.0265(3) Uani 1 1 d .
W3 W -0.30820(9) 1.01281(8) 0.11134(8) 0.0337(3) Uani 1 1 d .
W4 W 0.13347(10) 0.77226(8) 0.04583(11) 0.0428(4) Uani 1 1 d .
W5 W -0.17295(11) 0.78298(8) 0.15500(9) 0.0392(3) Uani 1 1 d .
Nd2 Nd 0.62341(10) 0.50927(9) 0.28904(9) 0.0175(3) Uani 1 1 d .
W6 W -0.04323(10) 1.12152(10) -0.21976(8) 0.0348(3) Uani 1 1 d .
Nd1 Nd 0.22806(10) 0.47955(9) 0.06178(9) 0.0178(3) Uani 1 1 d .
N1 N 0.1555(11) 0.4911(9) 0.2265(9) 0.016(4) Uani 1 1 d G
C1 C 0.2308(11) 0.4994(10) 0.2697(9) 0.022(5) Uani 1 1 d G
C2 C 0.1993(12) 0.5260(12) 0.3496(10) 0.018(5) Uani 1 1 d G
H2A H 0.2543 0.5206 0.3829 0.022 Uiso 1 1 d R
C3 C 0.0845(14) 0.5609(14) 0.3796(11) 0.039(7) Uani 1 1 d G
H3A H 0.0646 0.5938 0.4229 0.047 Uiso 1 1 d R
C4 C 0.0013(13) 0.5406(13) 0.3367(11) 0.041(7) Uani 1 1 d G
H4A H -0.0804 0.5490 0.3611 0.049 Uiso 1 1 d R
C5 C 0.0365(12) 0.5100(11) 0.2623(10) 0.016(5) Uani 1 1 d GU
C6 C -0.045(2) 0.4957(17) 0.2081(17) 0.021(5) Uiso 1 1 d .
C7 C 0.3576(19) 0.4740(15) 0.2279(15) 0.015(4) Uiso 1 1 d .
N2 N 0.5125(12) 0.6581(9) 0.2128(9) 0.015(4) Uani 1 1 d GU
C8 C 0.4524(13) 0.7126(10) 0.2605(9) 0.028(6) Uani 1 1 d G
C9 C 0.3962(14) 0.7981(11) 0.2212(9) 0.025(6) Uani 1 1 d G
H9A H 0.3546 0.8358 0.2569 0.030 Uiso 1 1 d R
C10 C 0.4042(12) 0.8253(10) 0.1277(10) 0.025(6) Uani 1 1 d G
H10A H 0.3668 0.8814 0.0993 0.030 Uiso 1 1 d R
C11 C 0.4669(12) 0.7693(10) 0.0778(9) 0.012(4) Uani 1 1 d GU
H11A H 0.4711 0.7855 0.0152 0.015 Uiso 1 1 d R
C12 C 0.5275(12) 0.6838(9) 0.1226(8) 0.017(5) Uani 1 1 d G
C13 C 0.445(2) 0.6752(19) 0.3626(19) 0.033(6) Uani 1 1 d .
C14 C 0.604(2) 0.6206(17) 0.0725(16) 0.020(5) Uani 1 1 d .
O1 O -0.036(2) 0.9751(18) -0.0868(18) 0.005(5) Uiso 0.50 1 d P
O1' O 0.110(3) 0.932(2) -0.060(2) 0.029(8) Uiso 0.50 1 d P
O2' O -0.140(3) 0.939(2) 0.042(2) 0.019(7) Uiso 0.50 1 d P
O2 O 0.001(2) 0.8775(19) 0.0906(19) 0.010(6) Uiso 0.50 1 d P
O5 O -0.177(2) 1.0279(17) -0.1612(17) 0.057(6) Uiso 1 1 d .
O6 O -0.317(2) 0.8596(15) -0.0952(19) 0.061(7) Uani 1 1 d .
O33 O 0.1103(17) 0.3678(13) 0.0146(13) 0.036(4) Uiso 1 1 d .
O9 O 0.0530(17) 1.0192(15) -0.2471(19) 0.067(9) Uani 1 1 d .
O10 O 0.089(3) 0.790(3) -0.058(2) 0.018(8) Uani 0.50 1 d PU
O10' O 0.126(3) 0.765(3) -0.089(3) 0.035(10) Uani 0.50 1 d P
O12 O 0.4031(15) 0.5935(13) -0.0524(13) 0.032(4) Uani 1 1 d .
O4 O 0.6880(16) 0.5010(16) 0.4316(12) 0.041(5) Uani 1 1 d .
O14 O 0.1533(16) 0.5846(14) -0.0724(13) 0.034(4) Uani 1 1 d .
O46 O -0.1556(14) 0.4922(13) 0.2478(14) 0.036(5) Uani 1 1 d .
O16 O 0.399(2) 0.7260(17) 0.4122(15) 0.063(7) Uani 1 1 d .
O17 O 0.525(2) 0.3591(16) 0.4272(13) 0.055(6) Uani 1 1 d .
O47 O 0.6702(18) 0.3540(13) 0.2481(15) 0.045(5) Uani 1 1 d .
O48 O 0.6631(13) 0.5566(11) 0.1173(11) 0.022(4) Uani 1 1 d .
O20 O 0.1295(19) 0.8369(16) -0.2555(16) 0.057(7) Uani 1 1 d .
O21 O 0.1905(18) 0.3070(15) 0.1816(14) 0.044(5) Uani 1 1 d .
O22 O 0.3860(16) 0.3658(12) 0.0114(12) 0.028(4) Uani 1 1 d .
O23 O -0.0656(18) 1.1773(17) -0.3244(16) 0.060(7) Uani 1 1 d .
O24 O 0.4811(16) 0.5870(13) 0.3917(12) 0.033(4) Uani 1 1 d .
O41 O 0.4314(14) 0.4583(12) 0.2747(11) 0.024(4) Uani 1 1 d .
O26 O 0.3809(14) 0.4707(13) 0.1462(11) 0.029(4) Uani 1 1 d .
O27 O 0.0034(14) 0.4850(11) 0.1341(12) 0.022(4) Uani 1 1 d .
O28 O -0.2567(14) 0.6766(12) 0.2318(12) 0.025(4) Uani 1 1 d .
O29 O 0.1957(14) 0.6607(12) 0.0650(11) 0.023(4) Uani 1 1 d .
O30 O -0.127(2) 1.1758(19) -0.1306(19) 0.008(5) Uani 0.50 1 d PU
O30' O -0.139(3) 1.228(2) -0.178(2) 0.016(6) Uani 0.50 1 d PU
O31 O -0.4543(17) 1.0239(16) 0.1662(15) 0.046(5) Uani 1 1 d .
O32 O 0.099(2) 1.1640(19) -0.2140(19) 0.008(5) Uani 0.50 1 d PU
O32' O 0.104(3) 1.218(2) -0.264(2) 0.021(7) Uani 0.50 1 d PU
O19 O -0.076(3) 0.862(3) -0.108(2) 0.026(8) Uani 0.50 1 d P
O19' O -0.085(3) 0.842(2) -0.143(2) 0.013(7) Uani 0.50 1 d PU
O34 O -0.215(2) 0.7943(19) 0.0451(19) 0.068(7) Uani 1 1 d U
O35 O -0.214(3) 1.040(3) 0.173(3) 0.029(8) Uani 0.50 1 d PU
O35' O -0.261(3) 1.065(3) 0.202(3) 0.029(8) Uani 0.50 1 d PU
O36 O 0.246(3) 0.869(2) -0.004(2) 0.020(7) Uani 0.50 1 d PU
O36' O 0.298(3) 0.841(3) -0.039(3) 0.028(8) Uani 0.50 1 d PU
O37 O -0.286(3) 0.981(2) 0.014(2) 0.025(7) Uani 0.50 1 d PU
O37' O -0.345(3) 0.963(2) 0.011(2) 0.021(7) Uani 0.50 1 d PU
O39 O -0.255(3) 0.885(2) 0.178(2) 0.025(8) Uiso 0.50 1 d P
O39' O -0.316(4) 0.871(3) 0.185(3) 0.032(9) Uiso 0.50 1 d P
O38 O -0.032(3) 0.750(2) 0.083(2) 0.018(6) Uani 0.50 1 d PU
O38' O -0.029(3) 0.695(2) 0.129(2) 0.017(6) Uani 0.50 1 d PU
O1W O 0.747(4) 0.681(3) 0.449(3) 0.145(17) Uani 1 1 d .
H11C H 0.7626 0.6478 0.5028 0.174 Uiso 1 1 d R
H11D H 0.7548 0.7484 0.4257 0.174 Uiso 1 1 d R
O2W O 0.025(17) 0.973(13) 0.580(13) 0.11(6) Uiso 0.20 1 d P
O2W' O 0.261(4) 0.989(3) 0.458(3) 0.110(14) Uiso 0.80 1 d P
O7W' O 0.449(7) 0.213(6) 0.208(6) 0.29(4) Uiso 1 1 d .
O6W O 0.303(7) 1.029(7) 0.297(5) 0.13(3) Uani 0.50 1 d P
O6W' O 0.112(14) 1.021(10) 0.380(11) 0.25(6) Uani 0.50 1 d PU
H6B H 0.2256 1.0704 0.2977 0.301 Uiso 1 1 d R
O5W O 0.151(14) 0.252(11) 0.426(11) 0.12(5) Uiso 0.25 1 d P
O5WA O 0.068(9) 0.291(7) 0.487(7) 0.06(3) Uiso 0.25 1 d P
O5W' O 0.069(15) 0.249(11) 0.364(11) 0.12(5) Uiso 0.25 1 d P
O5WB O 0.006(8) 0.247(6) 0.335(7) 0.05(2) Uiso 0.25 1 d P
H5A H -0.0325 0.2439 0.4113 0.063 Uiso 1 1 d R
O4W O 0.143(7) 0.679(6) 0.521(4) 0.33(5) Uani 1 1 d .
H4B H 0.1410 0.6836 0.5766 0.392 Uiso 1 1 d R
H4C H 0.0797 0.6962 0.4991 0.392 Uiso 1 1 d R
O3W O 0.433(9) 0.921(6) 0.396(8) 0.39(6) Uani 1 1 d .
H3B H 0.4483 0.9312 0.4450 0.463 Uiso 1 1 d R
H3C H 0.3940 0.9667 0.3615 0.463 Uiso 1 1 d R
O8W O 0.779(8) 0.231(7) 0.403(7) 0.16(3) Uani 0.50 1 d PU
O8W' O 0.577(6) 0.160(5) 0.316(5) 0.12(2) Uani 0.50 1 d PU
H9B H 0.5842 0.1648 0.3721 0.141 Uiso 1 1 d R
H9C H 0.5615 0.0815 0.3356 0.141 Uiso 1 1 d R
O9W O 0.776(15) 0.947(13) 0.460(13) 0.11(5) Uani 0.20 1 d PU
O9W' O 0.673(6) 0.876(5) 0.384(5) 0.20(3) Uani 0.80 1 d PU

loop_
_atom_site_aniso_label
_atom_site_aniso_U_11
_atom_site_aniso_U_22
_atom_site_aniso_U_33
_atom_site_aniso_U_23
_atom_site_aniso_U_13
_atom_site_aniso_U_12
W1 0.0312(6) 0.0194(5) 0.0249(6) -0.0058(4) -0.0087(5) 0.0008(4)
W2 0.0355(6) 0.0197(5) 0.0250(6) -0.0079(4) -0.0104(5) 0.0037(4)
W3 0.0182(5) 0.0267(5) 0.0352(7) 0.0046(5) 0.0036(5) 0.0063(4)
W4 0.0269(6) 0.0229(5) 0.0937(11) -0.0304(6) -0.0295(7) 0.0126(4)
W5 0.0378(7) 0.0235(5) 0.0403(7) -0.0146(5) 0.0191(5) -0.0158(5)
Nd2 0.0123(6) 0.0183(6) 0.0166(6) -0.0018(5) -0.0017(5) 0.0006(4)
W6 0.0230(6) 0.0601(8) 0.0262(6) -0.0218(6) -0.0062(5) 0.0039(5)
Nd1 0.0118(6) 0.0176(6) 0.0218(7) -0.0069(5) -0.0021(5) 0.0027(4)
N1 0.017(9) 0.013(8) 0.011(9) -0.002(8) 0.007(8) -0.006(7)
C1 0.031(13) 0.013(10) 0.012(11) 0.000(9) 0.004(10) -0.016(9)
C2 0.004(10) 0.036(13) 0.011(11) -0.007(10) 0.002(8) -0.003(9)
C3 0.035(15) 0.060(19) 0.020(14) -0.010(14) -0.004(12) -0.014(14)
C4 0.030(15) 0.058(19) 0.041(18) -0.035(16) 0.005(13) -0.003(13)
C5 0.016(8) 0.010(7) 0.015(8) 0.001(6) 0.001(7) -0.004(6)
N2 0.019(7) 0.016(7) 0.011(7) -0.011(6) -0.001(6) 0.001(6)
C8 0.030(14) 0.030(13) 0.020(13) -0.010(11) -0.001(11) -0.001(11)
C9 0.022(12) 0.024(12) 0.015(12) 0.003(10) 0.004(10) 0.002(10)
C10 0.007(10) 0.024(12) 0.032(15) -0.003(11) 0.004(10) 0.000(9)
C11 0.011(7) 0.011(7) 0.015(8) -0.003(6) -0.005(6) 0.009(6)
C12 0.016(11) 0.022(11) 0.024(13) -0.018(10) -0.007(10) -0.002(9)
C13 0.036(15) 0.029(13) 0.025(15) -0.003(12) -0.005(12) 0.013(12)
C14 0.015(11) 0.028(12) 0.015(12) -0.009(10) 0.002(9) 0.003(9)
O6 0.051(14) 0.038(12) 0.09(2) -0.003(13) -0.042(14) -0.002(10)
O9 0.020(10) 0.036(11) 0.10(2) 0.015(12) 0.009(11) 0.004(8)
O10 0.018(8) 0.018(8) 0.018(8) -0.006(3) -0.005(3) 0.0009(11)
O10' 0.03(2) 0.018(17) 0.05(3) -0.008(19) -0.002(19) 0.008(15)
O12 0.024(9) 0.039(10) 0.035(11) -0.007(9) -0.018(8) 0.001(8)
O4 0.028(10) 0.071(14) 0.015(10) -0.009(10) 0.001(8) -0.008(9)
O14 0.031(10) 0.041(10) 0.036(11) -0.018(9) -0.013(9) 0.015(8)
O46 0.014(8) 0.031(9) 0.055(13) -0.010(9) -0.005(8) -0.001(7)
O16 0.093(19) 0.061(14) 0.032(13) -0.024(12) -0.014(12) 0.047(14)
O17 0.083(17) 0.058(14) 0.015(10) 0.005(10) -0.018(11) -0.015(12)
O47 0.049(12) 0.026(10) 0.053(14) -0.019(10) 0.003(11) 0.003(9)
O48 0.017(8) 0.020(8) 0.022(9) -0.004(7) -0.002(7) 0.009(6)
O20 0.046(13) 0.061(14) 0.061(15) -0.054(13) 0.032(11) -0.015(10)
O21 0.047(12) 0.050(12) 0.029(11) -0.021(10) 0.007(9) -0.001(10)
O22 0.036(10) 0.026(9) 0.027(10) -0.011(8) -0.012(8) 0.002(7)
O23 0.037(12) 0.063(14) 0.048(14) 0.023(12) -0.016(11) 0.005(10)
O24 0.035(10) 0.042(11) 0.013(9) -0.006(8) -0.004(8) 0.018(8)
O41 0.015(8) 0.024(8) 0.022(9) -0.001(7) 0.002(7) -0.006(6)
O26 0.019(8) 0.041(10) 0.016(9) -0.003(8) 0.000(7) 0.006(7)
O27 0.021(8) 0.018(8) 0.035(10) -0.011(8) -0.015(8) -0.002(6)
O28 0.024(9) 0.026(8) 0.030(10) -0.007(8) -0.016(8) 0.000(7)
O29 0.024(9) 0.026(8) 0.014(8) -0.007(7) -0.001(7) 0.008(7)
O30 0.008(5) 0.008(5) 0.008(5) -0.003(2) -0.0023(19) 0.0005(11)
O30' 0.016(6) 0.016(6) 0.016(6) -0.005(2) -0.005(2) 0.0010(11)
O31 0.026(10) 0.067(14) 0.047(13) -0.026(12) -0.006(9) 0.004(9)
O32 0.008(5) 0.008(5) 0.007(5) -0.003(2) -0.0021(19) 0.0005(11)
O32' 0.021(7) 0.021(7) 0.021(7) -0.007(3) -0.006(2) 0.0011(11)
O19 0.03(2) 0.031(19) 0.018(18) -0.017(17) -0.002(16) -0.007(15)
O19' 0.013(7) 0.013(7) 0.013(7) -0.004(2) -0.004(2) 0.0007(11)
O34 0.068(7) 0.068(7) 0.068(7) -0.023(3) -0.020(2) 0.0039(11)
O35 0.029(8) 0.029(8) 0.029(8) -0.010(3) -0.009(3) 0.0015(11)
O35' 0.029(8) 0.029(8) 0.029(8) -0.010(3) -0.009(3) 0.0013(11)
O36 0.020(7) 0.020(7) 0.020(7) -0.007(2) -0.006(2) 0.0010(11)
O36' 0.028(8) 0.028(8) 0.028(8) -0.010(3) -0.008(2) 0.0014(11)
O37 0.025(7) 0.025(7) 0.025(7) -0.009(3) -0.008(2) 0.0014(11)
O37' 0.021(7) 0.021(7) 0.021(7) -0.007(3) -0.006(2) 0.0011(11)
O38 0.018(6) 0.017(6) 0.018(6) -0.006(2) -0.005(2) 0.0010(11)
O38' 0.017(6) 0.017(6) 0.017(6) -0.006(2) -0.005(2) 0.0008(11)
O1W 0.24(5) 0.11(3) 0.13(3) -0.05(3) -0.11(4) -0.01(3)
O6W 0.12(6) 0.25(10) 0.08(5) -0.09(6) -0.08(5) 0.05(6)
O6W' 0.25(6) 0.25(6) 0.25(6) -0.09(2) -0.08(2) 0.013(11)
O4W 0.34(10) 0.48(13) 0.18(6) -0.22(8) 0.05(6) -0.09(9)
O3W 0.47(15) 0.25(9) 0.52(17) -0.21(10) -0.21(13) 0.14(9)
O8W 0.16(3) 0.16(3) 0.16(3) -0.054(15) -0.046(14) 0.013(10)
O8W' 0.12(3) 0.12(3) 0.12(3) -0.039(12) -0.034(12) 0.007(10)
O9W 0.11(5) 0.11(5) 0.10(5) -0.04(2) -0.029(19) 0.006(11)
O9W' 0.19(3) 0.19(3) 0.19(3) -0.064(13) -0.055(13) 0.015(10)

loop_
_atom_type_symbol
_atom_type_description
_atom_type_scat_dispersion_real
_atom_type_scat_dispersion_imag
_atom_type_scat_source
C C 0.0033 0.0016 'International Tables Vol C Tables 4.2.6.8 and 6.1.1.4'
H H 0.0000 0.0000 'International Tables Vol C Tables 4.2.6.8 and 6.1.1.4'
N N 0.0061 0.0033 'International Tables Vol C Tables 4.2.6.8 and 6.1.1.4'
O O 0.0106 0.0060 'International Tables Vol C Tables 4.2.6.8 and 6.1.1.4'
Nd Nd -0.1943 3.0179 'International Tables Vol C Tables 4.2.6.8 and 6.1.1.4'
W W -0.8490 6.8722 'International Tables Vol C Tables 4.2.6.8 and 6.1.1.4'

loop_
_geom_angle_atom_site_label_1
_geom_angle_atom_site_label_2
_geom_angle_atom_site_label_3
_geom_angle
_geom_angle_site_symmetry_1
_geom_angle_site_symmetry_3
O6 W1 O19 107.5(15) . .
O6 W1 O5 100.4(11) . .
O19 W1 O5 91.3(13) . .
O6 W1 O37 112.9(15) . .
O19 W1 O37 139.2(16) . .
O5 W1 O37 86.8(12) . .
O6 W1 O34 97.5(11) . .
O19 W1 O34 80.8(14) . .
O5 W1 O34 161.9(11) . .
O37 W1 O34 88.6(13) . .
O6 W1 O37' 89.9(14) . .
O19 W1 O37' 161.2(16) . .
O5 W1 O37' 92.4(12) . .
O37 W1 O37' 23.1(12) . .
O34 W1 O37' 90.2(12) . .
O6 W1 O19' 87.9(13) . .
O19 W1 O19' 20.3(12) . .
O5 W1 O19' 89.5(11) . .
O37 W1 O19' 159.1(15) . .
O34 W1 O19' 88.6(11) . .
O37' W1 O19' 177.4(13) . .
O6 W1 O1 154.9(12) . .
O19 W1 O1 54.5(13) . .
O5 W1 O1 66.0(10) . .
O37 W1 O1 88.2(13) . .
O34 W1 O1 96.4(10) . .
O37' W1 O1 110.9(12) . .
O19' W1 O1 71.6(11) . .
O6 W1 O2' 153.9(12) . .
O19 W1 O2' 88.3(14) . .
O5 W1 O2' 99.9(10) . .
O37 W1 O2' 52.2(13) . .
O34 W1 O2' 63.8(11) . .
O37' W1 O2' 73.0(13) . .
O19' W1 O2' 108.5(12) . .
O1 W1 O2' 50.8(10) . .
O20 W2 O35 111.2(15) . 2_575
O20 W2 O19 109.9(13) . .
O35 W2 O19 138.9(17) 2_575 .
O20 W2 O10 106.5(14) . .
O35 W2 O10 91.6(15) 2_575 .
O19 W2 O10 76.9(15) . .
O20 W2 O9 99.0(13) . .
O35 W2 O9 82.9(13) 2_575 .
O19 W2 O9 90.6(12) . .
O10 W2 O9 154.1(14) . .
O20 W2 O10' 85.5(16) . .
O35 W2 O10' 93.4(16) 2_575 .
O19 W2 O10' 89.8(16) . .
O10 W2 O10' 21.9(13) . .
O9 W2 O10' 175.0(16) . .
O20 W2 O35' 89.7(14) . 2_575
O35 W2 O35' 22.2(13) 2_575 2_575
O19 W2 O35' 159.6(16) . 2_575
O10 W2 O35' 92.5(14) . 2_575
O9 W2 O35' 91.8(12) . 2_575
O10' W2 O35' 86.1(15) . 2_575
O20 W2 O19' 88.9(13) . .
O35 W2 O19' 159.4(16) 2_575 .
O19 W2 O19' 21.5(11) . .
O10 W2 O19' 86.7(13) . .
O9 W2 O19' 89.7(10) . .
O10' W2 O19' 92.6(14) . .
O35' W2 O19' 178.1(14) 2_575 .
O20 W2 O1' 154.2(13) . .
O35 W2 O1' 52.2(15) 2_575 .
O19 W2 O1' 89.1(15) . .
O10 W2 O1' 59.8(14) . .
O9 W2 O1' 97.9(13) . .
O10' W2 O1' 77.1(16) . .
O35' W2 O1' 70.5(14) 2_575 .
O19' W2 O1' 110.5(14) . .
O20 W2 O1 155.3(11) . .
O35 W2 O1 87.9(14) 2_575 .
O19 W2 O1 52.8(13) . .
O10 W2 O1 87.7(13) . .
O9 W2 O1 66.9(10) . .
O10' W2 O1 109.6(15) . .
O35' W2 O1 110.2(13) 2_575 .
O19' W2 O1 71.5(12) . .
O1' W2 O1 50.5(11) . .
O31 W3 O37 114.5(14) . .
O31 W3 O35 109.2(15) . .
O37 W3 O35 136.3(18) . .
O31 W3 O36 110.4(12) . 2_575
O37 W3 O36 72.6(15) . 2_575
O35 W3 O36 91.9(14) . 2_575
O31 W3 O39 109.4(13) . .
O37 W3 O39 91.7(15) . .
O35 W3 O39 74.3(16) . .
O36 W3 O39 140.2(15) 2_575 .
O31 W3 O39' 91.9(14) . .
O37 W3 O39' 88.7(16) . .
O35 W3 O39' 90.6(16) . .
O36 W3 O39' 155.2(15) 2_575 .
O39 W3 O39' 21.0(12) . .
O31 W3 O36' 88.2(13) . 2_575
O37 W3 O36' 92.9(15) . 2_575
O35 W3 O36' 87.7(15) . 2_575
O36 W3 O36' 25.5(12) 2_575 2_575
O39 W3 O36' 158.0(15) . 2_575
O39' W3 O36' 178.2(16) . 2_575
O31 W3 O35' 88.2(13) . .
O37 W3 O35' 156.5(16) . .
O35 W3 O35' 21.7(13) . .
O36 W3 O35' 94.5(14) 2_575 .
O39 W3 O35' 85.9(15) . .
O39' W3 O35' 96.9(15) . .
O36' W3 O35' 81.3(14) 2_575 .
O31 W3 O37' 95.4(12) . .
O37 W3 O37' 19.6(13) . .
O35 W3 O37' 155.1(16) . .
O36 W3 O37' 82.7(13) 2_575 .
O39 W3 O37' 94.5(14) . .
O39' W3 O37' 84.7(14) . .
O36' W3 O37' 97.0(13) 2_575 .
O35' W3 O37' 176.0(14) . .
O31 W3 O1' 149.9(12) . 2_575
O37 W3 O1' 89.5(15) . 2_575
O35 W3 O1' 49.3(15) . 2_575
O36 W3 O1' 57.8(12) 2_575 2_575
O39 W3 O1' 86.5(14) . 2_575
O39' W3 O1' 107.3(15) . 2_575
O36' W3 O1' 72.0(13) 2_575 2_575
O35' W3 O1' 67.1(14) . 2_575
O37' W3 O1' 109.0(13) . 2_575
O31 W3 O2' 157.6(10) . .
O37 W3 O2' 53.2(14) . .
O35 W3 O2' 85.6(15) . .
O36 W3 O2' 84.9(12) 2_575 .
O39 W3 O2' 57.4(13) . .
O39' W3 O2' 70.8(14) . .
O36' W3 O2' 109.6(13) 2_575 .
O35' W3 O2' 107.3(13) . .
O37' W3 O2' 69.7(12) . .
O1' W3 O2' 52.1(12) 2_575 .
O29 W4 O30 113.6(10) . 2_575
O29 W4 O36 110.5(12) . .
O30 W4 O36 73.2(14) 2_575 .
O29 W4 O10 103.4(13) . .
O30 W4 O10 142.8(14) 2_575 .
O36 W4 O10 97.2(15) . .
O29 W4 O38 107.7(11) . .
O30 W4 O38 92.5(13) 2_575 .
O36 W4 O38 141.8(14) . .
O10 W4 O38 72.8(15) . .
O29 W4 O36' 90.0(11) . .
O30 W4 O36' 94.2(14) 2_575 .
O36 W4 O36' 25.0(12) . .
O10 W4 O36' 88.7(15) . .
O38 W4 O36' 156.7(14) . .
O29 W4 O38' 86.7(10) . .
O30 W4 O38' 88.9(12) 2_575 .
O36 W4 O38' 158.9(14) . .
O10 W4 O38' 90.2(14) . .
O38 W4 O38' 24.9(10) . .
O36' W4 O38' 176.2(13) . .
O29 W4 O30' 89.9(10) . 2_575
O30 W4 O30' 24.6(10) 2_575 2_575
O36 W4 O30' 86.9(13) . 2_575
O10 W4 O30' 163.5(14) . 2_575
O38 W4 O30' 94.1(13) . 2_575
O36' W4 O30' 101.1(13) . 2_575
O38' W4 O30' 80.8(12) . 2_575
O29 W4 O10' 87.9(11) . .
O30 W4 O10' 157.9(12) 2_575 .
O36 W4 O10' 95.3(14) . .
O10 W4 O10' 17.5(12) . .
O38 W4 O10' 85.1(14) . .
O36' W4 O10' 80.4(14) . .
O38' W4 O10' 97.6(13) . .
O30' W4 O10' 177.4(12) 2_575 .
O29 W4 O2 152.2(9) . .
O30 W4 O2 52.0(11) 2_575 .
O36 W4 O2 89.1(13) . .
O10 W4 O2 93.0(14) . .
O38 W4 O2 55.7(12) . .
O36' W4 O2 113.0(12) . .
O38' W4 O2 70.7(11) . .
O30' W4 O2 71.1(10) 2_575 .
O10' W4 O2 110.4(12) . .
O29 W4 O1' 149.6(10) . .
O30 W4 O1' 90.5(12) 2_575 .
O36 W4 O1' 57.3(13) . .
O10 W4 O1' 56.1(14) . .
O38 W4 O1' 88.4(13) . .
O36' W4 O1' 69.2(12) . .
O38' W4 O1' 113.1(12) . .
O30' W4 O1' 115.0(12) 2_575 .
O10' W4 O1' 67.5(12) . .
O2 W4 O1' 57.8(11) . .
O28 W5 O39 106.6(13) . .
O28 W5 O32 110.5(10) . 2_575
O39 W5 O32 70.8(15) . 2_575
O28 W5 O38 109.6(11) . .
O39 W5 O38 143.8(15) . .
O32 W5 O38 94.7(13) 2_575 .
O28 W5 O34 100.1(9) . .
O39 W5 O34 96.6(14) . .
O32 W5 O34 149.1(11) 2_575 .
O38 W5 O34 78.8(12) . .
O28 W5 O38' 87.9(10) . .
O39 W5 O38' 159.8(15) . .
O32 W5 O38' 91.1(12) 2_575 .
O38 W5 O38' 25.0(11) . .
O34 W5 O38' 94.5(12) . .
O28 W5 O39' 91.7(12) . .
O39 W5 O39' 19.5(13) . .
O32 W5 O39' 87.5(14) 2_575 .
O38 W5 O39' 156.1(14) . .
O34 W5 O39' 87.1(13) . .
O38' W5 O39' 178.4(14) . .
O28 W5 O32' 87.3(10) . 2_575
O39 W5 O32' 84.2(14) . 2_575
O32 W5 O32' 24.4(10) 2_575 2_575
O38 W5 O32' 95.8(13) . 2_575
O34 W5 O32' 171.9(12) . 2_575
O38' W5 O32' 82.5(12) . 2_575
O39' W5 O32' 96.0(14) . 2_575
O28 W5 O2 151.2(8) . .
O39 W5 O2 91.1(14) . .
O32 W5 O2 53.5(11) 2_575 .
O38 W5 O2 55.3(12) . .
O34 W5 O2 100.2(10) . .
O38' W5 O2 70.3(11) . .
O39' W5 O2 109.5(13) . .
O32' W5 O2 71.7(11) 2_575 .
O28 W5 O2' 155.3(9) . .
O39 W5 O2' 59.6(13) . .
O32 W5 O2' 85.3(11) 2_575 .
O38 W5 O2' 87.0(12) . .
O34 W5 O2' 64.4(11) . .
O38' W5 O2' 111.3(11) . .
O39' W5 O2' 69.5(13) . .
O32' W5 O2' 109.7(12) 2_575 .
O2 W5 O2' 53.4(10) . .
O24 Nd2 O46 133.8(7) . 1_655
O24 Nd2 O41 81.0(6) . .
O46 Nd2 O41 145.0(6) 1_655 .
O24 Nd2 O48 126.2(5) . .
O46 Nd2 O48 82.5(6) 1_655 .
O41 Nd2 O48 76.7(5) . .
O24 Nd2 O17 78.5(7) . .
O46 Nd2 O17 108.2(7) 1_655 .
O41 Nd2 O17 69.8(6) . .
O48 Nd2 O17 134.2(6) . .
O24 Nd2 O47 145.6(6) . .
O46 Nd2 O47 71.3(7) 1_655 .
O41 Nd2 O47 75.6(6) . .
O48 Nd2 O47 72.3(6) . .
O17 Nd2 O47 69.9(7) . .
O24 Nd2 N2 62.3(5) . .
O46 Nd2 N2 126.5(5) 1_655 .
O41 Nd2 N2 67.5(5) . .
O48 Nd2 N2 64.0(4) . .
O17 Nd2 N2 125.2(6) . .
O47 Nd2 N2 127.5(6) . .
O24 Nd2 O4 67.1(6) . .
O46 Nd2 O4 73.0(6) 1_655 .
O41 Nd2 O4 131.8(5) . .
O48 Nd2 O4 151.5(5) . .
O17 Nd2 O4 69.2(7) . .
O47 Nd2 O4 111.8(7) . .
N2 Nd2 O4 120.5(6) . .
O24 Nd2 O28 82.3(6) . 1_655
O46 Nd2 O28 67.0(5) 1_655 1_655
O41 Nd2 O28 134.1(5) . 1_655
O48 Nd2 O28 79.6(5) . 1_655
O17 Nd2 O28 146.0(6) . 1_655
O47 Nd2 O28 132.0(6) . 1_655
N2 Nd2 O28 66.8(5) . 1_655
O4 Nd2 O28 77.6(6) . 1_655
O23 W6 O32 112.7(11) . .
O23 W6 O30 113.6(12) . .
O32 W6 O30 89.4(12) . .
O23 W6 O9 98.4(12) . .
O32 W6 O9 81.6(11) . .
O30 W6 O9 147.7(12) . .
O23 W6 O5 100.1(11) . .
O32 W6 O5 146.7(11) . .
O30 W6 O5 82.4(11) . .
O9 W6 O5 88.3(9) . .
O23 W6 O30' 87.6(12) . .
O32 W6 O30' 94.1(12) . .
O30 W6 O30' 26.7(10) . .
O9 W6 O30' 173.6(13) . .
O5 W6 O30' 92.8(11) . .
O23 W6 O32' 88.3(12) . .
O32 W6 O32' 25.5(10) . .
O30 W6 O32' 92.6(12) . .
O9 W6 O32' 92.3(11) . .
O5 W6 O32' 171.4(12) . .
O30' W6 O32' 85.7(12) . .
O23 W6 O2 153.1(11) . 2_575
O32 W6 O2 53.1(11) . 2_575
O30 W6 O2 50.5(11) . 2_575
O9 W6 O2 101.1(11) . 2_575
O5 W6 O2 98.7(10) . 2_575
O30' W6 O2 72.5(11) . 2_575
O32' W6 O2 72.8(11) . 2_575
O23 W6 O1 152.6(11) . .
O32 W6 O1 86.3(10) . .
O30 W6 O1 85.0(10) . .
O9 W6 O1 63.6(10) . .
O5 W6 O1 61.0(9) . .
O30' W6 O1 111.5(11) . .
O32' W6 O1 111.8(11) . .
O2 W6 O1 54.3(9) 2_575 .
O12 Nd1 O26 73.4(5) . .
O12 Nd1 O21 138.5(6) . .
O26 Nd1 O21 76.4(6) . .
O12 Nd1 O22 75.2(6) . .
O26 Nd1 O22 73.4(6) . .
O21 Nd1 O22 69.4(6) . .
O12 Nd1 O14 74.2(6) . .
O26 Nd1 O14 144.8(6) . .
O21 Nd1 O14 138.7(7) . .
O22 Nd1 O14 110.9(6) . .
O12 Nd1 O27 139.5(5) . .
O26 Nd1 O27 123.7(5) . .
O21 Nd1 O27 81.4(6) . .
O22 Nd1 O27 141.8(5) . .
O14 Nd1 O27 75.5(6) . .
O12 Nd1 N1 116.6(5) . .
O26 Nd1 N1 61.6(5) . .
O21 Nd1 N1 70.5(5) . .
O22 Nd1 N1 124.9(5) . .
O14 Nd1 N1 124.1(5) . .
O27 Nd1 N1 62.3(5) . .
O12 Nd1 O33 122.4(6) . .
O26 Nd1 O33 141.2(6) . .
O21 Nd1 O33 69.8(6) . .
O22 Nd1 O33 77.3(6) . .
O14 Nd1 O33 70.1(6) . .
O27 Nd1 O33 69.7(6) . .
N1 Nd1 O33 120.7(5) . .
O12 Nd1 O29 69.7(6) . .
O26 Nd1 O29 86.5(5) . .
O21 Nd1 O29 135.8(6) . .
O22 Nd1 O29 143.2(5) . .
O14 Nd1 O29 69.5(6) . .
O27 Nd1 O29 74.9(5) . .
N1 Nd1 O29 65.5(4) . .
O33 Nd1 O29 131.4(5) . .
O12 Nd1 O48 63.6(5) . 2_665
O26 Nd1 O48 111.4(5) . 2_665
O21 Nd1 O48 103.4(5) . 2_665
O22 Nd1 O48 46.4(5) . 2_665
O14 Nd1 O48 64.6(5) . 2_665
O27 Nd1 O48 123.9(5) . 2_665
N1 Nd1 O48 171.3(4) . 2_665
O33 Nd1 O48 60.7(5) . 2_665
O29 Nd1 O48 120.8(4) . 2_665
C1 N1 C5 117.5 . .
C1 N1 Nd1 121.7(6) . .
C5 N1 Nd1 119.3(6) . .
N1 C1 C2 124.3 . .
N1 C1 C7 114.0(12) . .
C2 C1 C7 121.7(12) . .
C1 C2 C3 119.9 . .
C1 C2 H2A 120.0 . .
C3 C2 H2A 120.1 . .
C2 C3 C4 112.8 . .
C2 C3 H3A 123.6 . .
C4 C3 H3A 123.6 . .
C5 C4 C3 122.7 . .
C5 C4 H4A 118.7 . .
C3 C4 H4A 118.7 . .
C4 C5 N1 121.1 . .
C4 C5 C6 125.5(12) . .
N1 C5 C6 113.4(12) . .
O27 C6 O46 127(2) . .
O27 C6 C5 117.4(19) . .
O46 C6 C5 116(2) . .
O41 C7 O26 125(2) . .
O41 C7 C1 119.2(19) . .
O26 C7 C1 115.6(18) . .
C8 N2 C12 121.1 . .
C8 N2 Nd2 120.4(6) . .
C12 N2 Nd2 118.2(6) . .
N2 C8 C9 123.0 . .
N2 C8 C13 115.1(13) . .
C9 C8 C13 121.9(13) . .
C10 C9 C8 118.0 . .
C10 C9 H9A 121.0 . .
C8 C9 H9A 121.0 . .
C11 C10 C9 119.2 . .
C11 C10 H10A 120.4 . .
C9 C10 H10A 120.4 . .
C10 C11 C12 119.5 . .
C10 C11 H11A 120.3 . .
C12 C11 H11A 120.2 . .
N2 C12 C11 118.9 . .
N2 C12 C14 117.5(12) . .
C11 C12 C14 123.6(12) . .
O16 C13 O24 125(3) . .
O16 C13 C8 120(2) . .
O24 C13 C8 114(2) . .
O22 C14 O48 122(2) 2_665 .
O22 C14 C12 121.5(19) 2_665 .
O48 C14 C12 116.5(19) . .
W1 O1 W2 100.7(10) . .
W1 O1 W6 96.1(9) . .
W2 O1 W6 95.6(9) . .
O35 O1' W2 53.7(15) 2_575 .
O35 O1' W3 51.0(14) 2_575 2_575
W2 O1' W3 103.6(14) . 2_575
O35 O1' W4 113(2) 2_575 .
W2 O1' W4 100.8(13) . .
W3 O1' W4 96.7(12) 2_575 .
W5 O2' W1 99.2(11) . .
W5 O2' W3 98.2(11) . .
W1 O2' W3 97.9(11) . .
O30 O2 W4 49.6(11) 2_575 .
O30 O2 W5 116.3(15) 2_575 .
W4 O2 W5 102.1(11) . .
O30 O2 W6 52.7(11) 2_575 2_575
W4 O2 W6 101.5(10) . 2_575
W5 O2 W6 101.0(11) . 2_575
W1 O5 W6 136.8(13) . .
W6 O9 W2 133.9(15) . .
O10' O10 W4 115(5) . .
O10' O10 W2 82(4) . .
W4 O10 W2 141(2) . .
O10 O10' W2 76(4) . .
O10 O10' W4 47(4) . .
W2 O10' W4 114.0(19) . .
C6 O46 Nd2 166.5(18) . 1_455
C14 O48 Nd2 122.8(14) . .
C14 O48 Nd1 84.9(13) . 2_665
Nd2 O48 Nd1 151.5(6) . 2_665
C14 O22 Nd1 106.7(14) 2_665 .
C13 O24 Nd2 123.5(16) . .
C7 O41 Nd2 147.9(14) . .
C7 O26 Nd1 125.1(14) . .
C6 O27 Nd1 126.1(15) . .
W5 O28 Nd2 158.7(10) . 1_455
W4 O29 Nd1 156.5(9) . .
O30' O30 W4 103(3) . 2_575
O30' O30 O2 137(3) . 2_575
W4 O30 O2 78.4(14) 2_575 2_575
O30' O30 W6 87(3) . .
W4 O30 W6 152.1(16) 2_575 .
O2 O30 W6 76.7(14) 2_575 .
O30 O30' W6 66(2) . .
O30 O30' W4 52(2) . 2_575
W6 O30' W4 113.8(13) . 2_575
O32' O32 W5 98(3) . 2_575
O32' O32 W6 91(3) . .
W5 O32 W6 147.1(16) 2_575 .
O32 O32' W6 64(2) . .
O32 O32' W5 57(2) . 2_575
W6 O32' W5 113.8(15) . 2_575
O19' O19 W1 104(5) . .
O19' O19 W2 92(4) . .
W1 O19 W2 147(2) . .
O19 O19' W2 67(4) . .
O19 O19' W1 55(4) . .
W2 O19' W1 116.2(17) . .
W5 O34 W1 132.3(14) . .
O35' O35 O1' 141(5) . 2_575
O35' O35 W2 95(4) . 2_575
O1' O35 W2 74.1(18) 2_575 2_575
O35' O35 W3 97(4) . .
O1' O35 W3 80(2) 2_575 .
W2 O35 W3 150(2) 2_575 .
O35 O35' W2 63(4) . 2_575
O35 O35' W3 61(4) . .
W2 O35' W3 118.7(19) 2_575 .
O36' O36 W4 97(3) . .
O36' O36 W3 82(3) . 2_575
W4 O36 W3 143.1(18) . 2_575
O36 O36' W3 72(3) . 2_575
O36 O36' W4 59(3) . .
W3 O36' W4 119.1(17) 2_575 .
O37' O37 W3 113(4) . .
O37' O37 W1 82(4) . .
W3 O37 W1 154(2) . .
O37 O37' W1 75(4) . .
O37 O37' W3 48(4) . .
W1 O37' W3 119.1(17) . .
O39' O39 W5 104(5) . .
O39' O39 W3 81(4) . .
W5 O39 W3 140(2) . .
O39 O39' W3 78(4) . .
O39 O39' W5 57(4) . .
W3 O39' W5 120.8(19) . .
O38' O38 W5 92(3) . .
O38' O38 W4 92(3) . .
W5 O38 W4 142.2(18) . .
O38 O38' W5 63(3) . .
O38 O38' W4 63(3) . .
W5 O38' W4 114.9(14) . .
H11C O1W H11D 120.0 . .
O5WA O5W O5W' 98(10) . .
O5WB O5W' O5W 169(10) . .
O5WB O5W' H5A 63.3 . .
O5W O5W' H5A 106.2 . .
O5W' O5WB H5A 67.5 . .
H4B O4W H4C 120.0 . .
H3B O3W H3C 120.0 . .
H9B O8W' H9C 101.2 . .

loop_
_geom_bond_atom_site_label_1
_geom_bond_atom_site_label_2
_geom_bond_distance
_geom_bond_site_symmetry_2
W1 O6 1.65(2) .
W1 O19 1.76(4) .
W1 O5 1.85(2) .
W1 O37 1.89(3) .
W1 O34 1.93(3) .
W1 O37' 1.94(3) .
W1 O19' 2.07(3) .
W1 O1 2.23(2) .
W1 O2' 2.31(3) .
W2 O20 1.69(2) .
W2 O35 1.80(4) 2_575
W2 O19 1.86(3) .
W2 O10 1.91(3) .
W2 O9 1.91(2) .
W2 O10' 1.95(3) .
W2 O35' 2.01(4) 2_575
W2 O19' 2.02(3) .
W2 O1' 2.15(4) .
W2 O1 2.27(3) .
W3 O31 1.689(19) .
W3 O37 1.70(4) .
W3 O35 1.81(4) .
W3 O36 1.92(3) 2_575
W3 O39 1.94(3) .
W3 O39' 1.95(4) .
W3 O36' 2.01(3) 2_575
W3 O35' 2.05(4) .
W3 O37' 2.12(4) .
W3 O1' 2.29(3) 2_575
W3 O2' 2.33(3) .
W4 O29 1.682(15) .
W4 O30 1.73(3) 2_575
W4 O36 1.76(3) .
W4 O10 1.81(3) .
W4 O38 1.85(3) .
W4 O36' 2.05(3) .
W4 O38' 2.07(3) .
W4 O30' 2.13(3) 2_575
W4 O10' 2.22(5) .
W4 O2 2.23(3) .
W4 O1' 2.39(3) .
W5 O28 1.714(16) .
W5 O39 1.79(3) .
W5 O32 1.80(3) 2_575
W5 O38 1.84(3) .
W5 O34 1.91(3) .
W5 O38' 2.06(3) .
W5 O39' 2.07(4) .
W5 O32' 2.11(3) 2_575
W5 O2 2.25(3) .
W5 O2' 2.30(3) .
Nd2 O24 2.467(17) .
Nd2 O46 2.474(16) 1_655
Nd2 O41 2.481(16) .
Nd2 O48 2.487(17) .
Nd2 O17 2.510(19) .
Nd2 O47 2.510(19) .
Nd2 N2 2.554(12) .
Nd2 O4 2.563(19) .
Nd2 O28 2.572(16) 1_655
W6 O23 1.68(2) .
W6 O32 1.83(3) .
W6 O30 1.85(3) .
W6 O9 1.88(2) .
W6 O5 1.89(2) .
W6 O30' 2.02(3) .
W6 O32' 2.05(3) .
W6 O2 2.26(3) 2_575
W6 O1 2.44(2) .
Nd1 O12 2.497(18) .
Nd1 O26 2.503(17) .
Nd1 O21 2.51(2) .
Nd1 O22 2.518(17) .
Nd1 O14 2.520(18) .
Nd1 O27 2.528(16) .
Nd1 N1 2.570(12) .
Nd1 O33 2.583(19) .
Nd1 O29 2.613(16) .
Nd1 O48 2.970(17) 2_665
N1 C1 1.297(9) .
N1 C5 1.379(10) .
C1 C2 1.393(10) .
C1 C7 1.51(2) .
C2 C3 1.402(10) .
C2 H2A 0.9300 .
C3 C4 1.432(10) .
C3 H3A 0.9302 .
C4 C5 1.347(9) .
C4 H4A 0.9300 .
C5 C6 1.52(3) .
C6 O27 1.20(3) .
C6 O46 1.25(3) .
C7 O41 1.26(3) .
C7 O26 1.27(3) .
N2 C8 1.304(8) .
N2 C12 1.316(8) .
C8 C9 1.394(9) .
C8 C13 1.51(3) .
C9 C10 1.382(9) .
C9 H9A 0.9304 .
C10 C11 1.353(9) .
C10 H10A 0.9305 .
C11 C12 1.452(9) .
C11 H11A 0.9306 .
C12 C14 1.49(3) .
C13 O16 1.24(3) .
C13 O24 1.28(3) .
C14 O22 1.26(3) 2_665
C14 O48 1.26(3) .
O1' O35 1.77(5) 2_575
O1' W3 2.29(3) 2_575
O2 O30 1.79(4) 2_575
O2 W6 2.26(3) 2_575
O10 O10' 0.74(4) .
O46 Nd2 2.474(16) 1_455
O48 Nd1 2.970(17) 2_665
O22 C14 1.26(3) 2_665
O28 Nd2 2.572(16) 1_455
O30 O30' 0.91(3) .
O30 W4 1.73(3) 2_575
O30 O2 1.79(4) 2_575
O30' W4 2.13(3) 2_575
O32 O32' 0.88(3) .
O32 W5 1.80(3) 2_575
O32' W5 2.11(3) 2_575
O19 O19' 0.74(4) .
O35 O35' 0.76(4) .
O35 O1' 1.77(5) 2_575
O35 W2 1.80(4) 2_575
O35' W2 2.01(4) 2_575
O36 O36' 0.87(4) .
O36 W3 1.92(3) 2_575
O36' W3 2.01(3) 2_575
O37 O37' 0.77(4) .
O39 O39' 0.71(4) .
O38 O38' 0.87(3) .
O1W H11C 0.9000 .
O1W H11D 0.9000 .
O6W H6B 1.0481 .
O5W O5WA 1.39(17) .
O5W O5W' 1.6(2) .
O5W' O5WB 0.97(16) .
O5W' H5A 1.1878 .
O5WB H5A 1.1483 .
O4W H4B 0.9000 .
O4W H4C 0.9000 .
O3W H3B 0.9001 .
O3W H3C 0.9000 .
O8W' H9B 0.9541 .
O8W' H9C 1.0615 .
